data_1001509
loop_
_publ_author_name
'Gasperin, M'
'Rebizant, J'
'Dancausse, J'
'Meyer, D'
'Cousson, A'

_publ_section_title 'Structure de K~9~BiU~6~O~24~'
_journal_coden_ASTM ACSCEE
_journal_name_full 'Acta Crystallographica C (39,1983-)'
_journal_page_first 2278
_journal_page_last 2279
_journal_volume 47
_journal_year 1991
_chemical_formula_structural 'K9 Bi U6 O24'
_chemical_formula_sum 'Bi K9 O24 U6'
_chemical_name_systematic 'Nonapotassium bismuth hexauranium oxide'
_space_group_IT_number 221
_symmetry_cell_setting cubic
_symmetry_Int_Tables_number 221
_symmetry_space_group_name_Hall '-P 4 2 3'
_symmetry_space_group_name_H-M 'P m -3 m'
_cell_angle_alpha 90
_cell_angle_beta 90
_cell_angle_gamma 90
_cell_formula_units_Z 1
_cell_length_a 8.631(1)
_cell_length_b 8.631(1)
_cell_length_c 8.631(1)
_cell_volume 643.0
_refine_ls_R_factor_all 0.047
_cod_database_code 1001509

loop_
_symmetry_equiv_pos_as_xyz
x,y,z
y,z,x
z,x,y
x,z,y
y,x,z
z,y,x
x,-y,-z
y,-z,-x
z,-x,-y
x,-z,-y
y,-x,-z
z,-y,-x
-x,y,-z
-y,z,-x
-z,x,-y
-x,z,-y
-y,x,-z
-z,y,-x
-x,-y,z
-y,-z,x
-z,-x,y
-x,-z,y
-y,-x,z
-z,-y,x
-x,-y,-z
-y,-z,-x
-z,-x,-y
-x,-z,-y
-y,-x,-z
-z,-y,-x
-x,y,z
-y,z,x
-z,x,y
-x,z,y
-y,x,z
-z,y,x
x,-y,z
y,-z,x
z,-x,y
x,-z,y
y,-x,z
z,-y,x
x,y,-z
y,z,-x
z,x,-y
x,z,-y
y,x,-z
z,y,-x

loop_
_atom_site_aniso_label
_atom_site_aniso_B_11
_atom_site_aniso_B_12
_atom_site_aniso_B_13
_atom_site_aniso_B_22
_atom_site_aniso_B_23
_atom_site_aniso_B_33
U1 0.70(5) 0. 0. 0.41(3) 0. 0.41(3)
U2 0.51(5) 0. 0. 0.37(3) 0. 0.37(3)
Bi1 0.89(4) 0. 0. 0.89(4) 0. 0.89(4)
K1 1.5(1) 0.2(1) 0.2(1) 1.5(1) 0.2(1) 1.5(1)
O1 1.6(5) 0. 0. 1.7(5) 0. 0.8(5)
O2 1.4(5) 0. 0. 0.9(8) 0. 1.4(5)
O3 1.0(7) 0. 0. 1.8(5) 0. 1.8(5)
K2 2.7(4) 0. 0. 2.7(4) 0. 2.7(4)

loop_
_atom_site_label
_atom_site_type_symbol
_atom_site_symmetry_multiplicity
_atom_site_Wyckoff_symbol
_atom_site_fract_x
_atom_site_fract_y
_atom_site_fract_z
_atom_site_occupancy
_atom_site_attached_hydrogens
_atom_site_calc_flag
U1 U6+ 3 d 0.5 0. 0. 1. 0 d
U2 U6+ 3 c 0. 0.5 0.5 1. 0 d
Bi1 Bi3+ 1 b 0.5 0.5 0.5 1. 0 d
K1 K1+ 8 g 0.2478(3) 0.2478(3) 0.2478(3) 1. 0 d
O1 O2- 12 h 0.5 0. 0.254(1) 1. 0 d
O2 O2- 6 f 0.5 0.232(2) 0.5 1. 0 d
O3 O2- 6 e 0.282(2) 0. 0. 1. 0 d
K2 K1+ 1 a 0. 0. 0. 1. 0 d

loop_
_atom_type_symbol
_atom_type_oxidation_number
U6+ 6.000
Bi3+ 3.000
K1+ 1.000
O2- -2.000
